data_2243237
loop_
_publ_author_name
'Steiger, Scott A.'
'Li, Chun'
'Gates, Christina'
'Natale, Nicholas R.'

_publ_section_title
;
 Synthesis and crystal structures of a bis(3-hydroxy-cyclohex-2-en-1-one)
 and two hexahydroquinoline derivatives
;
_journal_coeditor_code DX2021
_journal_issue 2
_journal_name_full 'Acta Crystallographica Section E'
_journal_page_first 125
_journal_page_last 131
_journal_paper_doi 10.1107/S2056989019017018
_journal_volume 76
_journal_year 2020
_chemical_formula_iupac 'C23 H27 N O6'
_chemical_formula_moiety 'C23 H27 N O6'
_chemical_formula_sum 'C23 H27 N O6'
_chemical_formula_weight 413.45
_chemical_name_systematic
;
2,2'-[(2-Nitrophenyl)methylene]bis(3-hydroxy-5,5-dimethylcyclohex-2-enone)
;
_space_group_crystal_system triclinic
_space_group_IT_number 2
_space_group_name_Hall '-P 1'
_space_group_name_H-M_alt 'P -1'
_atom_sites_solution_hydrogens mixed
_atom_sites_solution_primary direct
_audit_creation_method
;
Olex2 1.2
(compiled 2018.05.29 svn.r3508 for OlexSys, GUI svn.r5506)
;
_cell_angle_alpha 90.3822(19)
_cell_angle_beta 108.9608(18)
_cell_angle_gamma 97.3571(18)
_cell_formula_units_Z 2
_cell_length_a 8.7024(3)
_cell_length_b 9.8709(4)
_cell_length_c 13.1621(5)
_cell_measurement_reflns_used 9400
_cell_measurement_temperature 100(2)
_cell_measurement_theta_max 28.75
_cell_measurement_theta_min 2.50
_cell_volume 1059.08(7)
_computing_cell_refinement 'SAINT (Bruker, 2013)'
_computing_data_collection 'APEX2 (Bruker, 2013)'
_computing_data_reduction 'SAINT (Bruker, 2013)'
_computing_molecular_graphics '<i>OLEX2</i> (Dolomanov et al., 2009)'
_computing_publication_material '<i>OLEX2</i> (Dolomanov et al., 2009)'
_computing_structure_refinement 'ShelXL (Sheldrick, 2015)'
_computing_structure_solution 'ShelXS (Sheldrick, 2008)'
_diffrn_ambient_temperature 99.99
_diffrn_measured_fraction_theta_full 0.998
_diffrn_measured_fraction_theta_max 0.939
_diffrn_measurement_device_type 'Bruker SMART BREEZE CCD'
_diffrn_measurement_method '\f and \w scans'
_diffrn_radiation_type MoK\a
_diffrn_radiation_wavelength 0.71073
_diffrn_reflns_av_R_equivalents 0.0314
_diffrn_reflns_av_unetI/netI 0.0252
_diffrn_reflns_limit_h_max 11
_diffrn_reflns_limit_h_min -11
_diffrn_reflns_limit_k_max 13
_diffrn_reflns_limit_k_min -13
_diffrn_reflns_limit_l_max 17
_diffrn_reflns_limit_l_min -17
_diffrn_reflns_number 29458
_diffrn_reflns_theta_full 25.242
_diffrn_reflns_theta_max 29.045
_diffrn_reflns_theta_min 2.497
_diffrn_standards_number 0
_exptl_absorpt_coefficient_mu 0.094
_exptl_absorpt_correction_type none
_exptl_crystal_colour yellow
_exptl_crystal_density_diffrn 1.297
_exptl_crystal_description prism
_exptl_crystal_F_000 440
_exptl_crystal_size_max 0.387
_exptl_crystal_size_mid 0.251
_exptl_crystal_size_min 0.134
_refine_diff_density_max 0.652
_refine_diff_density_min -0.253
_refine_ls_extinction_method none
_refine_ls_goodness_of_fit_ref 1.036
_refine_ls_hydrogen_treatment mixed
_refine_ls_matrix_type full
_refine_ls_number_parameters 291
_refine_ls_number_reflns 5315
_refine_ls_number_restraints 0
_refine_ls_restrained_S_all 1.036
_refine_ls_R_factor_all 0.0689
_refine_ls_R_factor_gt 0.0542
_refine_ls_shift/su_max 0.000
_refine_ls_shift/su_mean 0.000
_refine_ls_structure_factor_coef Fsqd
_refine_ls_weighting_details 'w=1/[\s^2^(Fo^2^)+(0.0841P)^2^+0.5356P] where P=(Fo^2^+2Fc^2^)/3'
_refine_ls_weighting_scheme calc
_refine_ls_wR_factor_gt 0.1432
_refine_ls_wR_factor_ref 0.1543
_reflns_number_gt 4254
_reflns_number_total 5315
_reflns_threshold_expression 'I > 2\s(I)'
_cod_data_source_file dx2021sup1.cif
_cod_data_source_block I
_cod_database_code 2243237
_shelx_space_group_comment
;
The symmetry employed for this shelxl refinement is uniquely defined
by the following loop, which should always be used as a source of
symmetry information in preference to the above space-group names.
They are only intended as comments.
;
_shelx_estimated_absorpt_t_min 0.965
_shelx_estimated_absorpt_t_max 0.988

loop_
_space_group_symop_operation_xyz
'x, y, z'
'-x, -y, -z'

loop_
_atom_site_type_symbol
_atom_site_label
_atom_site_fract_x
_atom_site_fract_y
_atom_site_fract_z
_atom_site_U_iso_or_equiv
_atom_site_adp_type
_atom_site_calc_flag
_atom_site_occupancy
O O5 0.04549(13) 0.40295(11) 0.15867(9) 0.0208(2) Uani d 1
O O3 0.21250(13) 0.20362(12) 0.17985(9) 0.0236(3) Uani d 1
O O4 0.68127(15) 0.53646(13) 0.29954(11) 0.0320(3) Uani d 1
O O6 0.50510(15) 0.73583(13) 0.29901(10) 0.0296(3) Uani d 1
C C9 0.11023(18) 0.52479(16) 0.18099(11) 0.0185(3) Uani d 1
O O2 0.61739(15) 0.30380(15) 0.47643(10) 0.0346(3) Uani d 1
O O1 0.50744(18) 0.09861(14) 0.41032(11) 0.0380(3) Uani d 1
C C16 0.44538(19) 0.37141(16) 0.25549(12) 0.0203(3) Uani d 1
C C8 0.27365(18) 0.56290(16) 0.25447(11) 0.0183(3) Uani d 1
C C7 0.37049(18) 0.45661(15) 0.31983(11) 0.0182(3) Uani d 1
H H7 0.466554 0.510901 0.375098 0.022 Uiso calc 1
N N1 0.49857(19) 0.21541(16) 0.43905(11) 0.0279(3) Uani d 1
C C10 0.0114(2) 0.63357(17) 0.12509(13) 0.0235(3) Uani d 1
H H10A -0.104225 0.606543 0.120725 0.028 Uiso calc 1
H H10B 0.014314 0.636767 0.050574 0.028 Uiso calc 1
C C17 0.36806(18) 0.25256(16) 0.19662(12) 0.0209(3) Uani d 1
C C13 0.34611(19) 0.69472(17) 0.25407(12) 0.0218(3) Uani d 1
C C6 0.28101(18) 0.36902(16) 0.38462(11) 0.0191(3) Uani d 1
C C21 0.61154(19) 0.42118(18) 0.26078(13) 0.0237(3) Uani d 1
C C18 0.4540(2) 0.15999(18) 0.14946(14) 0.0249(3) Uani d 1
C C12 0.2536(2) 0.80723(17) 0.20066(13) 0.0249(3) Uani d 1
H H12A 0.273724 0.823572 0.131642 0.030 Uiso calc 1
H H12B 0.296854 0.892238 0.246928 0.030 Uiso calc 1
C C11 0.0687(2) 0.77713(16) 0.17870(13) 0.0230(3) Uani d 1
C C1 0.3365(2) 0.25007(17) 0.43280(12) 0.0238(3) Uani d 1
C C2 0.2498(2) 0.16111(18) 0.48286(13) 0.0285(4) Uani d 1
H H2 0.288304 0.078128 0.509312 0.034 Uiso calc 1
C C4 0.0550(2) 0.31725(19) 0.45528(13) 0.0277(4) Uani d 1
H H4 -0.039275 0.344284 0.466757 0.033 Uiso calc 1
C C19 0.6040(2) 0.23166(18) 0.12570(14) 0.0267(4) Uani d 1
C C14 0.0311(2) 0.78794(18) 0.28423(14) 0.0280(4) Uani d 1
H H14A -0.086246 0.759417 0.270562 0.042 Uiso calc 1
H H14B 0.060734 0.882821 0.313448 0.042 Uiso calc 1
H H14C 0.094698 0.728498 0.336144 0.042 Uiso calc 1
C C5 0.13841(19) 0.40093(17) 0.40030(12) 0.0220(3) Uani d 1
H H5 0.097129 0.482417 0.372502 0.026 Uiso calc 1
C C20 0.7057(2) 0.3260(2) 0.22307(15) 0.0310(4) Uani d 1
H H20A 0.756393 0.268957 0.283196 0.037 Uiso calc 1
H H20B 0.795669 0.381263 0.205032 0.037 Uiso calc 1
C C3 0.1069(2) 0.19581(19) 0.49334(14) 0.0304(4) Uani d 1
H H3A 0.044832 0.136339 0.526547 0.036 Uiso calc 1
C C22 0.7073(2) 0.1264(2) 0.10677(18) 0.0361(4) Uani d 1
H H22A 0.740886 0.071941 0.170262 0.054 Uiso calc 1
H H22B 0.804872 0.173597 0.093904 0.054 Uiso calc 1
H H22C 0.642313 0.066101 0.043989 0.054 Uiso calc 1
C C15 -0.0190(2) 0.87981(19) 0.10242(15) 0.0321(4) Uani d 1
H H15A 0.001219 0.871620 0.033763 0.048 Uiso calc 1
H H15B 0.022549 0.972726 0.134428 0.048 Uiso calc 1
H H15C -0.137191 0.860984 0.090111 0.048 Uiso calc 1
C C23 0.5504(3) 0.3151(2) 0.02618(16) 0.0377(4) Uani d 1
H H23A 0.491440 0.253400 -0.036919 0.057 Uiso calc 1
H H23B 0.647292 0.366841 0.015346 0.057 Uiso calc 1
H H23C 0.478164 0.378662 0.036190 0.057 Uiso calc 1
H H3 0.160(4) 0.282(3) 0.187(2) 0.069(9) Uiso d 1
H H18A 0.377(3) 0.114(2) 0.093(2) 0.042(6) Uiso d 1
H H18B 0.486(3) 0.084(2) 0.2037(19) 0.042(6) Uiso d 1
H H6 0.569(5) 0.647(4) 0.307(3) 0.103(12) Uiso d 1

loop_
_atom_site_aniso_label
_atom_site_aniso_U_11
_atom_site_aniso_U_22
_atom_site_aniso_U_33
_atom_site_aniso_U_12
_atom_site_aniso_U_13
_atom_site_aniso_U_23
O5 0.0178(5) 0.0222(6) 0.0217(5) 0.0004(4) 0.0066(4) -0.0023(4)
O3 0.0172(5) 0.0246(6) 0.0287(6) -0.0011(4) 0.0089(4) -0.0045(5)
O4 0.0232(6) 0.0310(7) 0.0418(7) -0.0051(5) 0.0142(5) -0.0105(5)
O6 0.0217(6) 0.0284(6) 0.0351(7) -0.0051(5) 0.0080(5) -0.0042(5)
C9 0.0194(7) 0.0225(7) 0.0163(7) 0.0031(6) 0.0095(6) -0.0003(5)
O2 0.0232(6) 0.0471(8) 0.0292(6) 0.0049(6) 0.0029(5) 0.0016(6)
O1 0.0496(8) 0.0338(7) 0.0369(7) 0.0206(6) 0.0170(6) 0.0081(6)
C16 0.0182(7) 0.0224(7) 0.0216(7) 0.0027(6) 0.0083(6) -0.0001(6)
C8 0.0177(7) 0.0213(7) 0.0167(6) 0.0027(5) 0.0068(5) -0.0018(5)
C7 0.0163(7) 0.0209(7) 0.0172(7) 0.0005(5) 0.0061(5) -0.0027(5)
N1 0.0304(8) 0.0335(8) 0.0209(7) 0.0114(6) 0.0070(6) 0.0047(6)
C10 0.0233(8) 0.0249(8) 0.0202(7) 0.0034(6) 0.0043(6) 0.0017(6)
C17 0.0178(7) 0.0246(8) 0.0211(7) 0.0024(6) 0.0075(6) 0.0004(6)
C13 0.0210(7) 0.0249(8) 0.0203(7) -0.0007(6) 0.0095(6) -0.0032(6)
C6 0.0185(7) 0.0236(7) 0.0143(6) 0.0000(6) 0.0054(5) -0.0029(5)
C21 0.0181(7) 0.0310(9) 0.0213(7) 0.0006(6) 0.0068(6) -0.0029(6)
C18 0.0211(8) 0.0265(8) 0.0280(8) 0.0008(6) 0.0103(7) -0.0065(7)
C12 0.0299(8) 0.0208(8) 0.0260(8) -0.0003(6) 0.0135(7) 0.0017(6)
C11 0.0278(8) 0.0218(8) 0.0210(7) 0.0052(6) 0.0095(6) 0.0034(6)
C1 0.0234(8) 0.0280(8) 0.0186(7) 0.0048(6) 0.0044(6) -0.0028(6)
C2 0.0382(10) 0.0257(8) 0.0194(7) 0.0022(7) 0.0072(7) 0.0019(6)
C4 0.0255(8) 0.0383(10) 0.0210(7) 0.0000(7) 0.0115(6) -0.0012(7)
C19 0.0241(8) 0.0288(9) 0.0311(8) 0.0032(6) 0.0144(7) -0.0028(7)
C14 0.0333(9) 0.0289(9) 0.0278(8) 0.0079(7) 0.0166(7) 0.0018(7)
C5 0.0224(8) 0.0264(8) 0.0179(7) 0.0037(6) 0.0076(6) 0.0005(6)
C20 0.0176(7) 0.0369(10) 0.0395(10) -0.0011(7) 0.0128(7) -0.0102(8)
C3 0.0365(9) 0.0335(9) 0.0222(8) -0.0030(7) 0.0142(7) 0.0013(7)
C22 0.0283(9) 0.0356(10) 0.0493(11) 0.0062(7) 0.0190(8) -0.0077(8)
C15 0.0384(10) 0.0259(9) 0.0312(9) 0.0091(7) 0.0084(8) 0.0071(7)
C23 0.0470(11) 0.0377(11) 0.0379(10) 0.0098(9) 0.0254(9) 0.0049(8)

loop_
_atom_type_symbol
_atom_type_description
_atom_type_scat_dispersion_real
_atom_type_scat_dispersion_imag
_atom_type_scat_source
C C 0.0033 0.0016 'International Tables Vol C Tables 4.2.6.8 and 6.1.1.4'
H H 0.0000 0.0000 'International Tables Vol C Tables 4.2.6.8 and 6.1.1.4'
N N 0.0061 0.0033 'International Tables Vol C Tables 4.2.6.8 and 6.1.1.4'
O O 0.0106 0.0060 'International Tables Vol C Tables 4.2.6.8 and 6.1.1.4'

loop_
_geom_angle_atom_site_label_1
_geom_angle_atom_site_label_2
_geom_angle_atom_site_label_3
_geom_angle
O5 C9 C8 122.69(14)
O5 C9 C10 117.37(13)
C8 C9 C10 119.93(13)
C17 C16 C7 124.87(14)
C17 C16 C21 119.05(14)
C21 C16 C7 116.07(13)
C9 C8 C7 121.06(13)
C13 C8 C9 117.49(14)
C13 C8 C7 121.00(13)
C16 C7 C6 112.82(12)
C8 C7 C16 113.54(12)
C8 C7 C6 114.51(12)
O2 N1 O1 124.15(16)
O2 N1 C1 117.60(14)
O1 N1 C1 118.19(15)
C9 C10 C11 115.19(13)
O3 C17 C16 123.87(14)
O3 C17 C18 112.79(14)
C16 C17 C18 123.25(14)
O6 C13 C8 123.82(15)
O6 C13 C12 112.72(14)
C8 C13 C12 123.46(14)
C1 C6 C7 122.42(13)
C5 C6 C7 122.82(14)
C5 C6 C1 114.76(14)
O4 C21 C16 122.67(15)
O4 C21 C20 118.99(14)
C16 C21 C20 118.26(15)
C17 C18 C19 114.49(14)
C13 C12 C11 113.81(13)
C10 C11 C12 107.37(13)
C10 C11 C14 111.47(14)
C10 C11 C15 109.11(14)
C12 C11 C14 110.01(14)
C15 C11 C12 110.07(14)
C15 C11 C14 108.80(14)
C6 C1 N1 121.11(15)
C2 C1 N1 114.97(15)
C2 C1 C6 123.83(15)
C3 C2 C1 118.67(16)
C3 C4 C5 120.92(16)
C20 C19 C18 107.98(14)
C20 C19 C22 109.38(15)
C22 C19 C18 110.18(15)
C23 C19 C18 110.18(15)
C23 C19 C20 109.85(16)
C23 C19 C22 109.26(15)
C4 C5 C6 122.05(15)
C21 C20 C19 114.88(14)
C4 C3 C2 119.41(16)

loop_
_geom_bond_atom_site_label_1
_geom_bond_atom_site_label_2
_geom_bond_distance
O5 C9 1.2507(19)
O3 C17 1.3234(19)
O4 C21 1.240(2)
O6 C13 1.3228(19)
C9 C8 1.437(2)
C9 C10 1.507(2)
O2 N1 1.227(2)
O1 N1 1.231(2)
C16 C7 1.529(2)
C16 C17 1.370(2)
C16 C21 1.445(2)
C8 C7 1.523(2)
C8 C13 1.372(2)
C7 C6 1.533(2)
N1 C1 1.470(2)
C10 C11 1.527(2)
C17 C18 1.499(2)
C13 C12 1.499(2)
C6 C1 1.404(2)
C6 C5 1.395(2)
C21 C20 1.502(2)
C18 C19 1.528(2)
C12 C11 1.528(2)
C11 C14 1.533(2)
C11 C15 1.527(2)
C1 C2 1.391(2)
C2 C3 1.380(3)
C4 C5 1.389(2)
C4 C3 1.375(3)
C19 C20 1.526(2)
C19 C22 1.526(2)
C19 C23 1.526(3)

loop_
_geom_hbond_atom_site_label_D
_geom_hbond_atom_site_label_H
_geom_hbond_atom_site_label_A
_geom_hbond_site_symmetry_A
_geom_hbond_distance_DH
_geom_hbond_distance_HA
_geom_hbond_distance_DA
_geom_hbond_angle_DHA
_geom_hbond_publ_flag
O3 H3 O5 . 0.97(3) 1.62(3) 2.5570(16) 162(3) yes
O6 H6 O4 . 1.08(4) 1.58(4) 2.6437(19) 166(3) yes
C2 H2 O1 2_656 0.95 2.63 3.538(2) 159.9 yes
C10 H10B O5 2_565 0.99 2.65 3.6138(19) 165 yes
C15 H15B O3 1_565 0.98 2.58 3.505(2) 157 yes
C18 H18B O1 . 1.04(2) 2.67(2) 3.381(2) 125.5(16) yes
C20 H20B O5 1_655 0.99 2.43 3.332(2) 151.7 yes

loop_
_geom_torsion_atom_site_label_1
_geom_torsion_atom_site_label_2
_geom_torsion_atom_site_label_3
_geom_torsion_atom_site_label_4
_geom_torsion
O5 C9 C8 C7 -7.3(2)
O5 C9 C8 C13 165.07(14)
O5 C9 C10 C11 161.40(13)
O3 C17 C18 C19 156.51(14)
O4 C21 C20 C19 -146.42(16)
O6 C13 C12 C11 -162.31(13)
C9 C8 C7 C16 78.45(17)
C9 C8 C7 C6 -53.11(18)
C9 C8 C13 O6 -164.77(14)
C9 C8 C13 C12 14.0(2)
C9 C10 C11 C12 49.40(17)
C9 C10 C11 C14 -71.15(18)
C9 C10 C11 C15 168.67(14)
O2 N1 C1 C6 51.4(2)
O2 N1 C1 C2 -125.14(16)
O1 N1 C1 C6 -131.16(16)
O1 N1 C1 C2 52.2(2)
C16 C7 C6 C1 35.67(19)
C16 C7 C6 C5 -144.27(14)
C16 C17 C18 C19 -26.7(2)
C16 C21 C20 C19 36.8(2)
C8 C9 C10 C11 -20.2(2)
C8 C7 C6 C1 167.58(13)
C8 C7 C6 C5 -12.4(2)
C8 C13 C12 C11 18.8(2)
C7 C16 C17 O3 6.8(3)
C7 C16 C17 C18 -169.69(15)
C7 C16 C21 O4 -11.6(2)
C7 C16 C21 C20 165.04(15)
C7 C8 C13 O6 7.6(2)
C7 C8 C13 C12 -173.56(14)
C7 C6 C1 N1 10.4(2)
C7 C6 C1 C2 -173.36(14)
C7 C6 C5 C4 177.16(14)
N1 C1 C2 C3 171.47(15)
C10 C9 C8 C7 174.32(13)
C10 C9 C8 C13 -13.3(2)
C17 C16 C7 C8 -88.49(18)
C17 C16 C7 C6 43.9(2)
C17 C16 C21 O4 169.75(16)
C17 C16 C21 C20 -13.6(2)
C17 C18 C19 C20 45.7(2)
C17 C18 C19 C22 165.08(15)
C17 C18 C19 C23 -74.29(19)
C13 C8 C7 C16 -93.69(17)
C13 C8 C7 C6 134.75(14)
C13 C12 C11 C10 -48.40(17)
C13 C12 C11 C14 73.07(17)
C13 C12 C11 C15 -167.05(14)
C6 C1 C2 C3 -5.0(2)
C21 C16 C7 C8 92.93(16)
C21 C16 C7 C6 -134.69(14)
C21 C16 C17 O3 -174.70(14)
C21 C16 C17 C18 8.9(2)
C18 C19 C20 C21 -51.4(2)
C1 C6 C5 C4 -2.8(2)
C1 C2 C3 C4 -0.7(2)
C5 C6 C1 N1 -169.69(14)
C5 C6 C1 C2 6.6(2)
C5 C4 C3 C2 4.3(3)
C3 C4 C5 C6 -2.5(2)
C22 C19 C20 C21 -171.31(16)
C23 C19 C20 C21 68.8(2)

_cod_database_fobs_code 2243237
